data_7713657
loop_
_publ_author_name
'Schratzberger, Heiko'
'Liebminger, Lorenzo A.'
'St\"oger, Berthold'
'Veiros, Luis F.'
'Kirchner, Karl'

_publ_section_title
;
 Base Metal Complexes featuring a New Pyrazole-Derived PCP-Pincer Ligand
;
_journal_name_full 'Dalton Transactions'
_journal_paper_doi 10.1039/D3DT02111D
_journal_year 2023
_chemical_formula_sum 'C34 H43 Mo N2 O3 P2'
_chemical_formula_weight 685.58
_space_group_crystal_system triclinic
_space_group_IT_number 2
_space_group_name_Hall '-P 1'
_space_group_name_H-M_alt 'P -1'
_atom_sites_solution_hydrogens geom
_audit_creation_method SHELXL-2014/7
_audit_update_record
;
2023-06-21 deposited with the CCDC.	2023-08-04 downloaded from the CCDC.
;
_cell_angle_alpha 80.058(5)
_cell_angle_beta 82.957(5)
_cell_angle_gamma 70.181(4)
_cell_formula_units_Z 2
_cell_length_a 9.657(4)
_cell_length_b 11.411(4)
_cell_length_c 15.818(6)
_cell_measurement_reflns_used 9911
_cell_measurement_temperature 100
_cell_measurement_theta_max 30.14
_cell_measurement_theta_min 2.43
_cell_volume 1611.3(11)
_computing_structure_refinement 'SHELXL-2014/7 (Sheldrick, 2014)'
_diffrn_ambient_temperature 100
_diffrn_measured_fraction_theta_full 0.999
_diffrn_measured_fraction_theta_max 0.986
_diffrn_measurement_device 'four-circle diffractometer'
_diffrn_measurement_device_type 'Bruker KAPPA APEX II CCD'
_diffrn_measurement_method '\w- and \f-scans'
_diffrn_radiation_monochromator graphite
_diffrn_radiation_type MoK\a
_diffrn_radiation_wavelength 0.71073
_diffrn_reflns_av_R_equivalents 0.0432
_diffrn_reflns_av_unetI/netI 0.0399
_diffrn_reflns_Laue_measured_fraction_full 0.999
_diffrn_reflns_Laue_measured_fraction_max 0.986
_diffrn_reflns_limit_h_max 13
_diffrn_reflns_limit_h_min -13
_diffrn_reflns_limit_k_max 16
_diffrn_reflns_limit_k_min -16
_diffrn_reflns_limit_l_max 22
_diffrn_reflns_limit_l_min -22
_diffrn_reflns_number 35078
_diffrn_reflns_point_group_measured_fraction_full 0.999
_diffrn_reflns_point_group_measured_fraction_max 0.986
_diffrn_reflns_theta_full 25.242
_diffrn_reflns_theta_max 30.194
_diffrn_reflns_theta_min 2.469
_exptl_absorpt_coefficient_mu 0.543
_exptl_absorpt_correction_T_max 0.746
_exptl_absorpt_correction_T_min 0.650
_exptl_absorpt_correction_type multi-scan
_exptl_absorpt_process_details SADABS
_exptl_crystal_colour yellow
_exptl_crystal_density_diffrn 1.413
_exptl_crystal_description block
_exptl_crystal_F_000 714
_exptl_crystal_size_max 0.03
_exptl_crystal_size_mid 0.02
_exptl_crystal_size_min 0.02
_refine_diff_density_max 0.530
_refine_diff_density_min -0.686
_refine_diff_density_rms 0.070
_refine_ls_extinction_method none
_refine_ls_goodness_of_fit_ref 1.058
_refine_ls_hydrogen_treatment constr
_refine_ls_matrix_type full
_refine_ls_number_parameters 421
_refine_ls_number_reflns 9448
_refine_ls_number_restraints 0
_refine_ls_restrained_S_all 1.058
_refine_ls_R_factor_all 0.0489
_refine_ls_R_factor_gt 0.0354
_refine_ls_shift/su_max 0.001
_refine_ls_shift/su_mean 0.000
_refine_ls_structure_factor_coef Fsqd
_refine_ls_weighting_details 'w=1/[\s^2^(Fo^2^)+(0.0250P)^2^+1.2084P] where P=(Fo^2^+2Fc^2^)/3'
_refine_ls_weighting_scheme calc
_refine_ls_wR_factor_gt 0.0759
_refine_ls_wR_factor_ref 0.0814
_reflns_Friedel_coverage 0.000
_reflns_number_gt 7847
_reflns_number_total 9448
_reflns_threshold_expression 'I > 2\s(I)'
_cod_data_source_file d3dt02111d3.cif
_cod_data_source_block Mo
_cod_original_cell_volume 1611.4(10)
_cod_database_code 7713657
_shelx_shelxl_version_number 2014/7
_shelx_space_group_comment
;
The symmetry employed for this shelxl refinement is uniquely defined
by the following loop, which should always be used as a source of
symmetry information in preference to the above space-group names.
They are only intended as comments.
;
_shelx_estimated_absorpt_t_min 0.984
_shelx_estimated_absorpt_t_max 0.989

loop_
_space_group_symop_operation_xyz
'x, y, z'
'-x, -y, -z'

loop_
_atom_site_label
_atom_site_type_symbol
_atom_site_fract_x
_atom_site_fract_y
_atom_site_fract_z
_atom_site_U_iso_or_equiv
_atom_site_adp_type
_atom_site_occupancy
_atom_site_site_symmetry_order
_atom_site_calc_flag
_atom_site_refinement_flags_posn
_atom_site_refinement_flags_adp
_atom_site_refinement_flags_occupancy
_atom_site_disorder_assembly
_atom_site_disorder_group
Mo1 Mo 0.26130(2) 0.53777(2) 0.73319(2) 0.02030(5) Uani 1 1 d . . . . .
P1 P 0.23052(5) 0.72986(4) 0.62596(3) 0.02062(10) Uani 1 1 d . . . . .
P2 P 0.31001(7) 0.33952(5) 0.83782(3) 0.03052(13) Uani 1 1 d . . . . .
O1 O -0.03621(17) 0.68312(16) 0.82299(11) 0.0398(4) Uani 1 1 d . . . . .
O2 O 0.06474(18) 0.44553(17) 0.63007(11) 0.0434(4) Uani 1 1 d . . . . .
O3 O 0.3973(9) 0.6461(4) 0.86303(19) 0.0403(10) Uani 0.88(2) 1 d . . P A 1
O3' O 0.339(5) 0.671(3) 0.8688(15) 0.0403(10) Uani 0.12(2) 1 d . . P A 2
N1 N 0.6507(7) 0.5257(6) 0.7084(3) 0.0196(8) Uani 0.602(4) 1 d . . P B 1
N2 N 0.6692(8) 0.4102(5) 0.7584(3) 0.0228(8) Uani 0.602(4) 1 d . . P B 1
C1 C 0.7158(4) 0.6115(3) 0.7332(2) 0.0253(8) Uani 0.602(4) 1 d . . P B 1
H1A H 0.8228 0.5710 0.7347 0.038 Uiso 0.602(4) 1 calc R U P B 1
H1B H 0.6736 0.6331 0.7903 0.038 Uiso 0.602(4) 1 calc R U P B 1
H1C H 0.6948 0.6882 0.6912 0.038 Uiso 0.602(4) 1 calc R U P B 1
N1' N 0.6547(12) 0.5437(10) 0.6819(4) 0.0196(8) Uani 0.398(4) 1 d . . P B 2
N2' N 0.6659(13) 0.4368(9) 0.7355(6) 0.0228(8) Uani 0.398(4) 1 d . . P B 2
C1' C 0.7506(7) 0.4050(7) 0.8081(4) 0.0496(19) Uani 0.398(4) 1 d . . P B 2
H1D H 0.8448 0.4202 0.7912 0.074 Uiso 0.398(4) 1 calc R U P B 2
H1E H 0.7692 0.3159 0.8308 0.074 Uiso 0.398(4) 1 calc R U P B 2
H1F H 0.6965 0.4568 0.8525 0.074 Uiso 0.398(4) 1 calc R U P B 2
C2 C 0.55761(19) 0.55082(18) 0.63805(14) 0.0254(4) Uani 1 1 d . . . . .
C3 C 0.5082(2) 0.44561(18) 0.65021(13) 0.0233(4) Uani 1 1 d . . . . .
H3 H 0.4406 0.4308 0.6179 0.028 Uiso 1 1 calc R U . . .
C4 C 0.5818(2) 0.36763(19) 0.72121(13) 0.0281(4) Uani 1 1 d . . . . .
C5 C 0.5314(2) 0.65798(18) 0.56814(14) 0.0267(4) Uani 1 1 d . . . . .
C6 C 0.6546(2) 0.6748(2) 0.51690(15) 0.0334(5) Uani 1 1 d . . . . .
H6 H 0.7505 0.6194 0.5295 0.040 Uiso 1 1 calc R U . . .
C7 C 0.6385(3) 0.7704(2) 0.44870(16) 0.0409(6) Uani 1 1 d . . . . .
H7 H 0.7229 0.7814 0.4152 0.049 Uiso 1 1 calc R U . . .
C8 C 0.4987(3) 0.8503(2) 0.42917(15) 0.0409(6) Uani 1 1 d . . . . .
H8 H 0.4869 0.9150 0.3813 0.049 Uiso 1 1 calc R U . . .
C9 C 0.3751(3) 0.8356(2) 0.47992(14) 0.0343(5) Uani 1 1 d . . . . .
H9 H 0.2798 0.8911 0.4662 0.041 Uiso 1 1 calc R U . . .
C10 C 0.3889(2) 0.74057(18) 0.55071(13) 0.0261(4) Uani 1 1 d . . . . .
C11 C 0.5882(3) 0.2367(2) 0.75633(13) 0.0318(5) Uani 1 1 d . . . . .
C12 C 0.7197(3) 0.1404(2) 0.73976(15) 0.0428(6) Uani 1 1 d . . . . .
H12 H 0.8026 0.1609 0.7111 0.051 Uiso 1 1 calc R U . . .
C13 C 0.7298(4) 0.0153(2) 0.76480(16) 0.0509(7) Uani 1 1 d . . . . .
H13 H 0.8195 -0.0497 0.7536 0.061 Uiso 1 1 calc R U . . .
C14 C 0.6096(4) -0.0144(2) 0.80589(15) 0.0526(8) Uani 1 1 d . . . . .
H14 H 0.6152 -0.1001 0.8209 0.063 Uiso 1 1 calc R U . . .
C15 C 0.4797(3) 0.0802(2) 0.82564(14) 0.0446(6) Uani 1 1 d . . . . .
H15 H 0.3982 0.0584 0.8552 0.054 Uiso 1 1 calc R U . . .
C16 C 0.4676(3) 0.2078(2) 0.80241(13) 0.0330(5) Uani 1 1 d . . . . .
C17 C 0.1923(2) 0.87400(18) 0.67922(14) 0.0265(4) Uani 1 1 d . . . . .
H17 H 0.1337 0.8613 0.7347 0.032 Uiso 1 1 calc R U . . .
C18 C 0.3376(2) 0.8840(2) 0.70266(16) 0.0342(5) Uani 1 1 d . . . . .
H18A H 0.3872 0.9173 0.6511 0.051 Uiso 1 1 calc R U . . .
H18B H 0.4018 0.8005 0.7257 0.051 Uiso 1 1 calc R U . . .
H18C H 0.3163 0.9406 0.7461 0.051 Uiso 1 1 calc R U . . .
C19 C 0.1045(3) 1.0002(2) 0.63047(15) 0.0349(5) Uani 1 1 d . . . . .
H19A H 0.1593 1.0174 0.5760 0.052 Uiso 1 1 calc R U . . .
H19B H 0.0893 1.0672 0.6654 0.052 Uiso 1 1 calc R U . . .
H19C H 0.0087 0.9970 0.6187 0.052 Uiso 1 1 calc R U . . .
C20 C 0.0824(2) 0.7767(2) 0.54974(14) 0.0308(4) Uani 1 1 d . . . . .
H20 H 0.0739 0.8632 0.5198 0.037 Uiso 1 1 calc R U . . .
C21 C 0.1204(3) 0.6884(2) 0.48062(15) 0.0362(5) Uani 1 1 d . . . . .
H21A H 0.0413 0.7166 0.4410 0.054 Uiso 1 1 calc R U . . .
H21B H 0.1307 0.6025 0.5084 0.054 Uiso 1 1 calc R U . . .
H21C H 0.2134 0.6901 0.4485 0.054 Uiso 1 1 calc R U . . .
C22 C -0.0663(2) 0.7819(2) 0.59819(16) 0.0402(6) Uani 1 1 d . . . . .
H22A H -0.1450 0.8201 0.5585 0.060 Uiso 1 1 calc R U . . .
H22B H -0.0839 0.8324 0.6450 0.060 Uiso 1 1 calc R U . . .
H22C H -0.0651 0.6964 0.6221 0.060 Uiso 1 1 calc R U . . .
C23 C 0.1654(3) 0.2640(2) 0.87202(17) 0.0489(7) Uani 1 1 d . . . . .
H23 H 0.2074 0.1889 0.9154 0.059 Uiso 1 1 calc R U . C 1
C24 C 0.1213(4) 0.2176(3) 0.79708(19) 0.0575(8) Uani 1 1 d . . . . .
H24A H 0.0582 0.2895 0.7606 0.086 Uiso 1 1 calc R U . . .
H24B H 0.0674 0.1587 0.8199 0.086 Uiso 1 1 calc R U . . .
H24C H 0.2102 0.1749 0.7629 0.086 Uiso 1 1 calc R U . . .
C25 C 0.0295(4) 0.3525(3) 0.9159(2) 0.0660(10) Uani 1 1 d . . . D 1
H25A H -0.0046 0.4330 0.8783 0.099 Uiso 1 1 calc R U . D 1
H25B H 0.0552 0.3665 0.9705 0.099 Uiso 1 1 calc R U . D 1
H25C H -0.0492 0.3145 0.9269 0.099 Uiso 1 1 calc R U . D 1
C26 C 0.3859(4) 0.3447(3) 0.9414(2) 0.0346(7) Uani 0.871(4) 1 d . . P E 1
H26 H 0.4768 0.3688 0.9241 0.042 Uiso 0.871(4) 1 calc R U P E 1
C27 C 0.4336(5) 0.2209(3) 1.00170(19) 0.0540(10) Uani 0.871(4) 1 d . . P E 1
H27A H 0.5102 0.1577 0.9718 0.081 Uiso 0.871(4) 1 calc R U P E 1
H27B H 0.3485 0.1919 1.0196 0.081 Uiso 0.871(4) 1 calc R U P E 1
H27C H 0.4729 0.2334 1.0525 0.081 Uiso 0.871(4) 1 calc R U P E 1
C28 C 0.2810(4) 0.4475(3) 0.99267(18) 0.0484(8) Uani 0.871(4) 1 d . . P E 1
H28A H 0.2217 0.5170 0.9529 0.073 Uiso 0.871(4) 1 calc R U P E 1
H28B H 0.3391 0.4789 1.0243 0.073 Uiso 0.871(4) 1 calc R U P E 1
H28C H 0.2157 0.4120 1.0334 0.073 Uiso 0.871(4) 1 calc R U P E 1
C26' C 0.335(3) 0.365(3) 0.9478(18) 0.0346(7) Uani 0.129(4) 1 d . . P E 2
H26' H 0.2627 0.4469 0.9624 0.042 Uiso 0.129(4) 1 calc R U P E 2
C27' C 0.318(4) 0.252(2) 1.0160(13) 0.0540(10) Uani 0.129(4) 1 d . . P E 2
H27D H 0.2140 0.2688 1.0363 0.081 Uiso 0.129(4) 1 calc R U P E 2
H27E H 0.3766 0.2417 1.0647 0.081 Uiso 0.129(4) 1 calc R U P E 2
H27F H 0.3529 0.1746 0.9893 0.081 Uiso 0.129(4) 1 calc R U P E 2
C28' C 0.495(3) 0.368(2) 0.9402(12) 0.0484(8) Uani 0.129(4) 1 d . . P E 2
H28D H 0.5647 0.2825 0.9401 0.073 Uiso 0.129(4) 1 calc R U P E 2
H28E H 0.5110 0.4033 0.9893 0.073 Uiso 0.129(4) 1 calc R U P E 2
H28F H 0.5122 0.4206 0.8866 0.073 Uiso 0.129(4) 1 calc R U P E 2
C29 C 0.3511(2) 0.60706(19) 0.81380(13) 0.0285(4) Uani 1 1 d . . . . .
C30 C 0.0756(2) 0.6240(2) 0.78983(14) 0.0287(4) Uani 1 1 d . . . . .
C31 C 0.1447(2) 0.4742(2) 0.66494(14) 0.0293(4) Uani 1 1 d . . . . .
C32 C 0.8648(4) 0.0209(3) 0.96790(18) 0.0552(7) Uani 1 1 d . . . . .
H32 H 0.7721 0.0354 0.9461 0.066 Uiso 1 1 calc R U . . .
C33 C 0.9885(4) -0.0713(3) 0.94056(17) 0.0553(8) Uani 1 1 d . . . . .
H33 H 0.9809 -0.1204 0.8996 0.066 Uiso 1 1 calc R U . . .
C34 C 1.1232(4) -0.0928(3) 0.97227(18) 0.0557(8) Uani 1 1 d . . . . .
H34 H 1.2079 -0.1567 0.9532 0.067 Uiso 1 1 calc R U . . .

loop_
_atom_site_aniso_label
_atom_site_aniso_U_11
_atom_site_aniso_U_22
_atom_site_aniso_U_33
_atom_site_aniso_U_23
_atom_site_aniso_U_13
_atom_site_aniso_U_12
Mo1 0.01889(8) 0.02163(8) 0.02363(8) -0.01201(6) 0.00713(6) -0.00945(6)
P1 0.0156(2) 0.0198(2) 0.0268(2) -0.01043(19) -0.00093(18) -0.00302(18)
P2 0.0461(3) 0.0256(3) 0.0234(2) -0.0107(2) 0.0151(2) -0.0186(2)
O1 0.0260(8) 0.0504(10) 0.0474(10) -0.0301(8) 0.0161(7) -0.0131(7)
O2 0.0359(9) 0.0570(11) 0.0538(11) -0.0322(9) 0.0080(8) -0.0284(8)
O3 0.050(3) 0.0374(14) 0.0415(10) -0.0140(9) -0.0118(14) -0.0171(18)
O3' 0.050(3) 0.0374(14) 0.0415(10) -0.0140(9) -0.0118(14) -0.0171(18)
N1 0.0160(8) 0.029(2) 0.013(2) -0.005(2) 0.004(2) -0.0077(11)
N2 0.0228(9) 0.017(3) 0.023(3) 0.0035(17) 0.002(2) -0.0035(18)
C1 0.0221(15) 0.0295(18) 0.0296(17) -0.0074(13) -0.0003(12) -0.0139(13)
N1' 0.0160(8) 0.029(2) 0.013(2) -0.005(2) 0.004(2) -0.0077(11)
N2' 0.0228(9) 0.017(3) 0.023(3) 0.0035(17) 0.002(2) -0.0035(18)
C1' 0.043(4) 0.064(5) 0.032(3) -0.005(3) -0.020(3) 0.000(3)
C2 0.0130(8) 0.0212(9) 0.0422(11) -0.0141(8) 0.0031(7) -0.0025(7)
C3 0.0185(8) 0.0231(9) 0.0300(10) -0.0140(8) 0.0075(7) -0.0073(7)
C4 0.0256(9) 0.0275(10) 0.0318(10) -0.0159(8) 0.0095(8) -0.0075(8)
C5 0.0208(9) 0.0215(9) 0.0424(12) -0.0154(8) 0.0067(8) -0.0107(8)
C6 0.0277(10) 0.0327(11) 0.0486(13) -0.0234(10) 0.0132(9) -0.0180(9)
C7 0.0482(14) 0.0435(13) 0.0454(13) -0.0250(11) 0.0223(11) -0.0333(12)
C8 0.0653(17) 0.0338(12) 0.0333(12) -0.0105(9) 0.0123(11) -0.0311(12)
C9 0.0438(13) 0.0235(10) 0.0353(11) -0.0089(9) 0.0042(10) -0.0104(9)
C10 0.0262(9) 0.0196(9) 0.0333(10) -0.0100(8) 0.0058(8) -0.0081(8)
C11 0.0415(12) 0.0274(10) 0.0233(10) -0.0096(8) 0.0020(9) -0.0056(9)
C12 0.0503(14) 0.0344(12) 0.0329(12) -0.0130(10) 0.0015(10) 0.0025(11)
C13 0.0741(19) 0.0294(12) 0.0318(12) -0.0098(10) -0.0051(13) 0.0089(12)
C14 0.100(2) 0.0244(12) 0.0244(11) -0.0045(9) -0.0036(13) -0.0077(13)
C15 0.0786(19) 0.0294(12) 0.0245(11) -0.0051(9) 0.0065(11) -0.0187(12)
C16 0.0518(14) 0.0255(10) 0.0200(9) -0.0073(8) 0.0045(9) -0.0108(10)
C17 0.0256(9) 0.0198(9) 0.0332(10) -0.0110(8) -0.0056(8) -0.0016(8)
C18 0.0350(11) 0.0210(10) 0.0497(14) -0.0100(9) -0.0144(10) -0.0065(9)
C19 0.0380(12) 0.0224(10) 0.0389(12) -0.0111(9) -0.0104(9) 0.0030(9)
C20 0.0237(10) 0.0327(11) 0.0348(11) -0.0151(9) -0.0086(8) -0.0005(8)
C21 0.0366(12) 0.0390(12) 0.0341(12) -0.0184(10) -0.0074(9) -0.0053(10)
C22 0.0194(10) 0.0506(14) 0.0516(14) -0.0282(12) -0.0081(9) -0.0005(10)
C23 0.0676(18) 0.0414(14) 0.0484(14) -0.0204(11) 0.0329(13) -0.0374(13)
C24 0.079(2) 0.0530(17) 0.0613(18) -0.0270(14) 0.0307(15) -0.0515(16)
C25 0.074(2) 0.0587(18) 0.080(2) -0.0374(16) 0.0518(18) -0.0460(17)
C26 0.052(2) 0.0290(16) 0.0215(12) -0.0108(10) 0.0139(15) -0.0136(16)
C27 0.096(3) 0.0408(17) 0.0271(14) -0.0016(12) -0.0021(16) -0.0269(19)
C28 0.066(2) 0.0525(18) 0.0297(14) -0.0211(13) 0.0192(13) -0.0230(16)
C26' 0.052(2) 0.0290(16) 0.0215(12) -0.0108(10) 0.0139(15) -0.0136(16)
C27' 0.096(3) 0.0408(17) 0.0271(14) -0.0016(12) -0.0021(16) -0.0269(19)
C28' 0.066(2) 0.0525(18) 0.0297(14) -0.0211(13) 0.0192(13) -0.0230(16)
C29 0.0336(11) 0.0240(10) 0.0297(10) -0.0068(8) -0.0006(8) -0.0108(9)
C30 0.0261(10) 0.0348(11) 0.0323(11) -0.0183(9) 0.0083(8) -0.0160(9)
C31 0.0249(10) 0.0319(11) 0.0358(11) -0.0178(9) 0.0115(8) -0.0136(9)
C32 0.085(2) 0.0465(16) 0.0408(14) -0.0067(12) -0.0019(14) -0.0308(16)
C33 0.099(2) 0.0403(15) 0.0373(14) -0.0102(11) -0.0026(15) -0.0343(16)
C34 0.089(2) 0.0366(14) 0.0418(15) -0.0072(11) 0.0050(15) -0.0230(15)

loop_
_atom_type_symbol
_atom_type_description
_atom_type_scat_dispersion_real
_atom_type_scat_dispersion_imag
_atom_type_scat_source
C C 0.0033 0.0016 'International Tables Vol C Tables 4.2.6.8 and 6.1.1.4'
H H 0.0000 0.0000 'International Tables Vol C Tables 4.2.6.8 and 6.1.1.4'
Mo Mo -1.6832 0.6857 'International Tables Vol C Tables 4.2.6.8 and 6.1.1.4'
N N 0.0061 0.0033 'International Tables Vol C Tables 4.2.6.8 and 6.1.1.4'
P P 0.1023 0.0942 'International Tables Vol C Tables 4.2.6.8 and 6.1.1.4'
O O 0.0106 0.0060 'International Tables Vol C Tables 4.2.6.8 and 6.1.1.4'

loop_
_geom_angle_atom_site_label_1
_geom_angle_atom_site_label_2
_geom_angle_atom_site_label_3
_geom_angle
_geom_angle_site_symmetry_1
_geom_angle_site_symmetry_3
_geom_angle_publ_flag
C30 Mo1 C31 86.71(8) . . ?
C30 Mo1 C29 85.18(9) . . ?
C31 Mo1 C29 171.49(8) . . ?
C30 Mo1 P1 88.44(7) . . ?
C31 Mo1 P1 91.25(7) . . ?
C29 Mo1 P1 91.12(7) . . ?
C30 Mo1 P2 95.20(7) . . ?
C31 Mo1 P2 90.05(7) . . ?
C29 Mo1 P2 88.10(7) . . ?
P1 Mo1 P2 176.198(19) . . ?
C30 Mo1 C3 174.07(8) . . ?
C31 Mo1 C3 95.16(7) . . ?
C29 Mo1 C3 93.16(8) . . ?
P1 Mo1 C3 85.90(5) . . ?
P2 Mo1 C3 90.43(5) . . ?
C10 P1 C20 100.45(10) . . ?
C10 P1 C17 100.57(9) . . ?
C20 P1 C17 103.73(9) . . ?
C10 P1 Mo1 118.64(7) . . ?
C20 P1 Mo1 119.15(8) . . ?
C17 P1 Mo1 111.71(8) . . ?
C16 P2 C23 102.19(11) . . ?
C16 P2 C26' 110.2(8) . . ?
C23 P2 C26' 96.0(9) . . ?
C16 P2 C26 96.72(12) . . ?
C23 P2 C26 104.83(14) . . ?
C16 P2 Mo1 113.57(7) . . ?
C23 P2 Mo1 121.25(11) . . ?
C26' P2 Mo1 111.9(9) . . ?
C26 P2 Mo1 114.86(11) . . ?
N2 N1 C2 114.2(5) . . ?
N2 N1 C1 119.0(5) . . ?
C2 N1 C1 126.6(4) . . ?
C4 N2 N1 100.7(5) . . ?
C2 N1' N2' 102.4(9) . . ?
N1' N2' C4 117.0(9) . . ?
N1' N2' C1' 120.4(10) . . ?
C4 N2' C1' 122.3(6) . . ?
N1' C2 C3 116.1(5) . . ?
C3 C2 N1 103.4(3) . . ?
N1' C2 C5 113.0(4) . . ?
C3 C2 C5 129.57(19) . . ?
N1 C2 C5 126.9(3) . . ?
C4 C3 C2 104.21(18) . . ?
C4 C3 Mo1 96.33(12) . . ?
C2 C3 Mo1 98.91(11) . . ?
N2 C4 C3 117.3(2) . . ?
N2' C4 C3 99.7(4) . . ?
N2 C4 C11 114.0(3) . . ?
N2' C4 C11 130.7(4) . . ?
C3 C4 C11 128.48(19) . . ?
C6 C5 C10 119.9(2) . . ?
C6 C5 C2 117.70(19) . . ?
C10 C5 C2 122.39(17) . . ?
C7 C6 C5 121.1(2) . . ?
C6 C7 C8 119.7(2) . . ?
C7 C8 C9 119.9(2) . . ?
C8 C9 C10 121.4(2) . . ?
C9 C10 C5 117.96(19) . . ?
C9 C10 P1 122.27(16) . . ?
C5 C10 P1 119.53(16) . . ?
C12 C11 C16 120.2(2) . . ?
C12 C11 C4 117.4(2) . . ?
C16 C11 C4 122.45(19) . . ?
C13 C12 C11 120.5(3) . . ?
C14 C13 C12 119.7(2) . . ?
C13 C14 C15 120.5(2) . . ?
C14 C15 C16 120.9(3) . . ?
C11 C16 C15 118.1(2) . . ?
C11 C16 P2 117.59(16) . . ?
C15 C16 P2 124.05(18) . . ?
C19 C17 C18 108.64(18) . . ?
C19 C17 P1 117.25(15) . . ?
C18 C17 P1 110.21(13) . . ?
C22 C20 C21 111.01(18) . . ?
C22 C20 P1 110.74(16) . . ?
C21 C20 P1 111.60(15) . . ?
C25 C23 C24 110.5(3) . . ?
C25 C23 P2 111.24(17) . . ?
C24 C23 P2 112.37(16) . . ?
C27 C26 C28 108.9(3) . . ?
C27 C26 P2 116.0(2) . . ?
C28 C26 P2 112.9(2) . . ?
C28' C26' C27' 111(2) . . ?
C28' C26' P2 103.2(14) . . ?
C27' C26' P2 109.9(18) . . ?
O3 C29 Mo1 176.7(3) . . ?
O3' C29 Mo1 151(2) . . ?
O1 C30 Mo1 176.15(19) . . ?
O2 C31 Mo1 172.91(17) . . ?
C33 C32 C34 119.5(3) . 2_757 ?
C32 C33 C34 120.4(3) . . ?
C33 C34 C32 120.1(3) . 2_757 ?

loop_
_geom_bond_atom_site_label_1
_geom_bond_atom_site_label_2
_geom_bond_distance
_geom_bond_site_symmetry_2
_geom_bond_publ_flag
Mo1 C30 1.924(2) . ?
Mo1 C31 2.020(2) . ?
Mo1 C29 2.022(2) . ?
Mo1 P1 2.4835(9) . ?
Mo1 P2 2.5009(9) . ?
Mo1 C3 2.5538(19) . ?
P1 C10 1.845(2) . ?
P1 C20 1.862(2) . ?
P1 C17 1.882(2) . ?
P2 C16 1.849(2) . ?
P2 C23 1.858(2) . ?
P2 C26' 1.87(3) . ?
P2 C26 1.893(4) . ?
O1 C30 1.177(2) . ?
O2 C31 1.160(3) . ?
O3 C29 1.159(3) . ?
O3' C29 1.20(2) . ?
N1 N2 1.381(6) . ?
N1 C2 1.446(6) . ?
N1 C1 1.455(7) . ?
N2 C4 1.339(8) . ?
N1' C2 1.206(10) . ?
N1' N2' 1.340(9) . ?
N2' C4 1.369(13) . ?
N2' C1' 1.416(11) . ?
C2 C3 1.412(3) . ?
C2 C5 1.474(3) . ?
C3 C4 1.407(3) . ?
C4 C11 1.484(3) . ?
C5 C6 1.405(3) . ?
C5 C10 1.407(3) . ?
C6 C7 1.377(4) . ?
C7 C8 1.385(4) . ?
C8 C9 1.397(3) . ?
C9 C10 1.402(3) . ?
C11 C12 1.400(3) . ?
C11 C16 1.403(3) . ?
C12 C13 1.387(4) . ?
C13 C14 1.375(4) . ?
C14 C15 1.393(4) . ?
C15 C16 1.406(3) . ?
C17 C19 1.529(3) . ?
C17 C18 1.540(3) . ?
C20 C22 1.530(3) . ?
C20 C21 1.541(3) . ?
C23 C25 1.531(4) . ?
C23 C24 1.537(4) . ?
C26 C27 1.523(5) . ?
C26 C28 1.544(4) . ?
C26' C28' 1.55(3) . ?
C26' C27' 1.57(4) . ?
C32 C33 1.378(4) . ?
C32 C34 1.393(4) 2_757 ?
C33 C34 1.381(5) . ?
C34 C32 1.393(4) 2_757 ?
